data_7216531
loop_
_publ_author_name
'Manoj, K.'
'Tamura, Rui'
'Takahashi, Hiroki'
'Tsue, Hirohito'

_publ_section_title
;
 Crystal engineering of homochiral molecular organization of naproxen in
 cocrystals and their thermal phase transformation studies
;
_journal_issue 26
_journal_name_full CrystEngComm
_journal_page_first 5811
_journal_paper_doi 10.1039/c3ce42415d
_journal_volume 16
_journal_year 2014
_chemical_absolute_configuration rm
_chemical_formula_moiety '2(C14 H13 O3), C4 H10 N2'
_chemical_formula_sum 'C32 H36 N2 O6'
_chemical_formula_weight 544.63
_chemical_name_common S-Naproxen-Piperidine
_chemical_name_systematic
; 
 ? 
;
_space_group_IT_number 4
_symmetry_cell_setting monoclinic
_symmetry_space_group_name_Hall 'P 2yb'
_symmetry_space_group_name_H-M 'P 1 21 1'
_atom_sites_solution_hydrogens geom
_atom_sites_solution_primary direct
_atom_sites_solution_secondary difmap
_audit_creation_method SHELXL-97
_cell_angle_alpha 90.00
_cell_angle_beta 93.990(7)
_cell_angle_gamma 90.00
_cell_formula_units_Z 2
_cell_length_a 8.029(4)
_cell_length_b 6.118(3)
_cell_length_c 28.045(14)
_cell_measurement_reflns_used 3184
_cell_measurement_temperature 173(2)
_cell_measurement_theta_max 27.5
_cell_measurement_theta_min 3.0
_cell_volume 1374.3(12)
_computing_cell_refinement
;
CrystalClear-SM Expert 2.0 r4 (Rigaku, 2009)
;
_computing_data_collection
;
CrystalClear-SM Expert 2.0 r4 (Rigaku, 2009)
;
_computing_data_reduction
;
CrystalClear-SM Expert 2.0 r4 (Rigaku, 2009)
;
_computing_structure_refinement 'SHELXL-97 (Sheldrick, 1997)'
_computing_structure_solution 'SHELXS-97 (Sheldrick, 1990)'
_diffrn_ambient_temperature 173(2)
_diffrn_measured_fraction_theta_full 0.986
_diffrn_measured_fraction_theta_max 0.986
_diffrn_measurement_device_type
;
Rigaku Saturn724+ (4x4 bin mode)
;
_diffrn_measurement_method 'profile data from \w-scans'
_diffrn_radiation_monochromator graphite
_diffrn_radiation_source 'fine-focus sealed tube'
_diffrn_radiation_type MoK\a
_diffrn_radiation_wavelength 0.71075
_diffrn_reflns_av_R_equivalents 0.0584
_diffrn_reflns_av_sigmaI/netI 0.1458
_diffrn_reflns_limit_h_max 10
_diffrn_reflns_limit_h_min -8
_diffrn_reflns_limit_k_max 7
_diffrn_reflns_limit_k_min -7
_diffrn_reflns_limit_l_max 23
_diffrn_reflns_limit_l_min -36
_diffrn_reflns_number 7649
_diffrn_reflns_theta_full 27.47
_diffrn_reflns_theta_max 27.47
_diffrn_reflns_theta_min 3.02
_exptl_absorpt_coefficient_mu 0.091
_exptl_absorpt_correction_T_max 0.9955
_exptl_absorpt_correction_T_min 0.9812
_exptl_absorpt_correction_type multi-scan
_exptl_absorpt_process_details
;
(ABSCOR; Higashi, 1995)
;
_exptl_crystal_colour Colorless
_exptl_crystal_density_diffrn 1.316
_exptl_crystal_density_method 'not measured'
_exptl_crystal_description Plate
_exptl_crystal_F_000 580
_exptl_crystal_size_max 0.21
_exptl_crystal_size_mid 0.08
_exptl_crystal_size_min 0.05
_refine_diff_density_max 0.375
_refine_diff_density_min -0.418
_refine_diff_density_rms 0.063
_refine_ls_abs_structure_details 'Flack H D (1983), Acta Cryst. A39, 876-881'
_refine_ls_extinction_method none
_refine_ls_goodness_of_fit_ref 1.021
_refine_ls_hydrogen_treatment constr
_refine_ls_matrix_type full
_refine_ls_number_parameters 365
_refine_ls_number_reflns 5112
_refine_ls_number_restraints 1
_refine_ls_restrained_S_all 1.021
_refine_ls_R_factor_all 0.1382
_refine_ls_R_factor_gt 0.0799
_refine_ls_shift/su_max 0.000
_refine_ls_shift/su_mean 0.000
_refine_ls_structure_factor_coef Fsqd
_refine_ls_weighting_details 'calc w=1/[\s^2^(Fo^2^)+(0.0520P)^2^+0.0796P] where P=(Fo^2^+2Fc^2^)/3'
_refine_ls_weighting_scheme calc
_refine_ls_wR_factor_gt 0.1360
_refine_ls_wR_factor_ref 0.1670
_reflns_number_gt 2996
_reflns_number_total 5112
_reflns_threshold_expression >2sigma(I)
_cod_data_source_file c3ce42415d2.cif
_cod_data_source_block 4_S-NPX-PIZ__CCDC_No_931859
_cod_depositor_comments 'Adding full bibliography for 7216528--7216531.cif.'
_cod_original_sg_symbol_H-M P21
_cod_database_code 7216531

loop_
_symmetry_equiv_pos_as_xyz
'x, y, z'
'-x, y+1/2, -z'

loop_
_atom_site_label
_atom_site_type_symbol
_atom_site_fract_x
_atom_site_fract_y
_atom_site_fract_z
_atom_site_U_iso_or_equiv
_atom_site_adp_type
_atom_site_occupancy
_atom_site_symmetry_multiplicity
_atom_site_calc_flag
_atom_site_refinement_flags
O1 O 0.3596(5) 0.6081(6) 0.32356(14) 0.0426(11) Uani 1 1 d .
O2 O 0.2402(4) 0.3097(6) 0.29138(14) 0.0306(9) Uani 1 1 d .
O3 O 0.9043(4) 0.5572(6) 0.60196(12) 0.0292(9) Uani 1 1 d .
C1 C 0.3499(6) 0.4045(8) 0.31962(18) 0.0233(12) Uani 1 1 d .
C2 C 0.4723(6) 0.2558(8) 0.34845(17) 0.0207(11) Uani 1 1 d .
H2 H 0.4064 0.1302 0.3600 0.025 Uiso 1 1 calc R
C3 C 0.5961(6) 0.1621(9) 0.31459(18) 0.0293(13) Uani 1 1 d .
H3A H 0.6703 0.0577 0.3320 0.044 Uiso 1 1 calc R
H3B H 0.6625 0.2811 0.3022 0.044 Uiso 1 1 calc R
H3C H 0.5346 0.0875 0.2879 0.044 Uiso 1 1 calc R
C4 C 0.5647(6) 0.3582(8) 0.39211(18) 0.0219(12) Uani 1 1 d .
C5 C 0.6462(6) 0.5618(8) 0.39153(18) 0.0240(12) Uani 1 1 d .
H5 H 0.6386 0.6454 0.3629 0.029 Uiso 1 1 calc R
C6 C 0.7364(6) 0.6436(9) 0.43109(18) 0.0245(12) Uani 1 1 d .
H6 H 0.7916 0.7803 0.4291 0.029 Uiso 1 1 calc R
C7 C 0.7482(6) 0.5255(8) 0.47514(17) 0.0191(11) Uani 1 1 d .
C8 C 0.8350(5) 0.6070(9) 0.51658(18) 0.0225(12) Uani 1 1 d .
H8 H 0.8941 0.7413 0.5158 0.027 Uiso 1 1 calc R
C9 C 0.8331(6) 0.4900(9) 0.55822(18) 0.0231(12) Uani 1 1 d .
C10 C 0.7516(6) 0.2895(9) 0.56052(19) 0.0257(12) Uani 1 1 d .
H10 H 0.7508 0.2138 0.5901 0.031 Uiso 1 1 calc R
C11 C 0.6722(6) 0.2017(8) 0.51984(18) 0.0237(12) Uani 1 1 d .
H11 H 0.6211 0.0620 0.5210 0.028 Uiso 1 1 calc R
C12 C 0.6665(6) 0.3198(8) 0.47590(18) 0.0212(11) Uani 1 1 d .
C13 C 0.5762(5) 0.2390(8) 0.43395(17) 0.0193(11) Uani 1 1 d .
H13 H 0.5230 0.1006 0.4349 0.023 Uiso 1 1 calc R
C14 C 0.9818(7) 0.7664(9) 0.6040(2) 0.0353(14) Uani 1 1 d .
H14A H 1.0258 0.7963 0.6368 0.053 Uiso 1 1 calc R
H14B H 0.8996 0.8784 0.5938 0.053 Uiso 1 1 calc R
H14C H 1.0736 0.7685 0.5827 0.053 Uiso 1 1 calc R
O1' O 0.8111(4) 0.2405(6) 0.20435(13) 0.0270(9) Uani 1 1 d .
O2' O 0.6772(4) -0.0742(6) 0.18973(14) 0.0360(10) Uani 1 1 d .
O3' O 0.8655(4) 0.4650(6) -0.10352(12) 0.0312(9) Uani 1 1 d .
C1' C 0.6904(6) 0.1302(9) 0.18529(17) 0.0221(12) Uani 1 1 d .
C2' C 0.5523(6) 0.2460(8) 0.15390(18) 0.0237(12) Uani 1 1 d .
H2' H 0.4642 0.1350 0.1449 0.028 Uiso 1 1 calc R
C3' C 0.4719(6) 0.4241(9) 0.18319(19) 0.0314(14) Uani 1 1 d .
H3D H 0.3813 0.4941 0.1635 0.047 Uiso 1 1 calc R
H3E H 0.5561 0.5338 0.1933 0.047 Uiso 1 1 calc R
H3F H 0.4270 0.3582 0.2114 0.047 Uiso 1 1 calc R
C4' C 0.6211(6) 0.3267(8) 0.10825(18) 0.0224(12) Uani 1 1 d .
C5' C 0.7001(6) 0.5309(8) 0.10585(17) 0.0239(12) Uani 1 1 d .
H5' H 0.7056 0.6227 0.1332 0.029 Uiso 1 1 calc R
C6' C 0.7703(6) 0.6032(8) 0.06478(17) 0.0225(12) Uani 1 1 d .
H6' H 0.8237 0.7416 0.0644 0.027 Uiso 1 1 calc R
C7' C 0.7617(6) 0.4689(8) 0.02354(18) 0.0226(12) Uani 1 1 d .
C8' C 0.8289(5) 0.5418(9) -0.01959(18) 0.0242(12) Uani 1 1 d .
H8' H 0.8852 0.6781 -0.0205 0.029 Uiso 1 1 calc R
C9' C 0.8114(6) 0.4141(9) -0.05916(19) 0.0248(12) Uani 1 1 d .
C10' C 0.7317(6) 0.2082(9) -0.0580(2) 0.0313(13) Uani 1 1 d .
H10' H 0.7208 0.1210 -0.0861 0.038 Uiso 1 1 calc R
C11' C 0.6704(6) 0.1338(8) -0.01670(18) 0.0250(12) Uani 1 1 d .
H11' H 0.6194 -0.0063 -0.0161 0.030 Uiso 1 1 calc R
C12' C 0.6821(6) 0.2633(9) 0.02505(18) 0.0231(12) Uani 1 1 d .
C13' C 0.6147(6) 0.1980(8) 0.06814(18) 0.0221(11) Uani 1 1 d .
H13' H 0.5627 0.0588 0.0693 0.026 Uiso 1 1 calc R
C14' C 0.9406(7) 0.6739(9) -0.10778(19) 0.0346(14) Uani 1 1 d .
H14D H 0.9751 0.6927 -0.1404 0.052 Uiso 1 1 calc R
H14E H 1.0385 0.6850 -0.0850 0.052 Uiso 1 1 calc R
H14F H 0.8600 0.7879 -0.1009 0.052 Uiso 1 1 calc R
N1 N 1.1618(5) 0.8920(8) 0.27636(15) 0.0278(11) Uani 1 1 d .
H1 H 1.2525 0.9092 0.2954 0.033 Uiso 1 1 calc R
N2 N 0.9061(4) 0.6481(7) 0.22302(14) 0.0251(10) Uani 1 1 d .
H1' H 0.8150 0.6310 0.2041 0.030 Uiso 1 1 calc R
C15 C 0.9891(6) 0.8731(9) 0.2929(2) 0.0321(14) Uani 1 1 d .
H15A H 0.9205 0.9975 0.2804 0.038 Uiso 1 1 calc R
H15B H 0.9940 0.8790 0.3283 0.038 Uiso 1 1 calc R
C16 C 0.9092(6) 0.6605(9) 0.27585(18) 0.0288(13) Uani 1 1 d .
H16A H 0.9734 0.5358 0.2902 0.035 Uiso 1 1 calc R
H16B H 0.7939 0.6520 0.2861 0.035 Uiso 1 1 calc R
C17 C 1.0763(6) 0.6679(9) 0.20620(19) 0.0289(13) Uani 1 1 d .
H17A H 1.0698 0.6650 0.1708 0.035 Uiso 1 1 calc R
H17B H 1.1446 0.5417 0.2180 0.035 Uiso 1 1 calc R
C18 C 1.1596(6) 0.8780(9) 0.22373(18) 0.0274(13) Uani 1 1 d .
H18A H 1.2754 0.8828 0.2137 0.033 Uiso 1 1 calc R
H18B H 1.0982 1.0046 0.2092 0.033 Uiso 1 1 calc R

loop_
_atom_site_aniso_label
_atom_site_aniso_U_11
_atom_site_aniso_U_22
_atom_site_aniso_U_33
_atom_site_aniso_U_23
_atom_site_aniso_U_13
_atom_site_aniso_U_12
O1 0.055(3) 0.019(2) 0.049(3) -0.004(2) -0.029(2) 0.002(2)
O2 0.029(2) 0.027(2) 0.033(2) -0.0006(18) -0.0124(16) 0.0053(18)
O3 0.038(2) 0.030(2) 0.019(2) 0.0014(17) -0.0042(16) -0.0109(18)
C1 0.025(3) 0.017(3) 0.028(3) 0.004(2) 0.004(2) 0.005(2)
C2 0.026(3) 0.018(3) 0.018(3) 0.003(2) -0.002(2) -0.001(2)
C3 0.025(3) 0.031(3) 0.032(3) -0.006(3) 0.001(2) 0.005(3)
C4 0.016(2) 0.021(3) 0.029(3) 0.003(2) 0.004(2) 0.004(2)
C5 0.028(3) 0.024(3) 0.021(3) 0.009(2) 0.006(2) 0.005(2)
C6 0.029(3) 0.022(3) 0.023(3) -0.001(2) 0.001(2) -0.004(3)
C7 0.023(2) 0.016(3) 0.018(3) 0.001(2) 0.001(2) -0.001(2)
C8 0.018(2) 0.025(3) 0.025(3) 0.007(2) 0.000(2) -0.007(2)
C9 0.021(3) 0.024(3) 0.024(3) -0.005(2) 0.001(2) -0.003(2)
C10 0.030(3) 0.026(3) 0.021(3) 0.004(2) 0.000(2) 0.002(3)
C11 0.026(3) 0.016(3) 0.030(3) 0.009(2) 0.004(2) -0.003(2)
C12 0.018(2) 0.019(3) 0.026(3) 0.002(2) 0.001(2) 0.001(2)
C13 0.020(2) 0.015(3) 0.023(3) 0.001(2) -0.001(2) 0.003(2)
C14 0.040(3) 0.034(3) 0.031(3) 0.004(3) -0.004(3) 0.005(3)
O1' 0.0221(17) 0.024(2) 0.034(2) -0.0012(18) -0.0056(16) -0.0033(17)
O2' 0.038(2) 0.022(2) 0.046(3) -0.001(2) -0.0119(18) 0.0018(18)
O3' 0.038(2) 0.034(2) 0.022(2) -0.0031(18) 0.0039(16) -0.0103(19)
C1' 0.031(3) 0.023(3) 0.014(3) -0.003(2) 0.009(2) 0.003(3)
C2' 0.021(2) 0.021(3) 0.029(3) 0.003(2) -0.005(2) -0.002(2)
C3' 0.030(3) 0.039(3) 0.027(3) 0.007(3) 0.008(2) 0.016(3)
C4' 0.019(2) 0.023(3) 0.025(3) 0.005(2) -0.004(2) 0.003(2)
C5' 0.028(3) 0.022(3) 0.021(3) -0.002(2) -0.003(2) 0.000(3)
C6' 0.024(2) 0.021(3) 0.023(3) -0.002(2) 0.003(2) 0.000(2)
C7' 0.027(3) 0.021(3) 0.019(3) 0.000(2) -0.001(2) -0.001(2)
C8' 0.016(2) 0.027(3) 0.030(3) 0.002(3) 0.003(2) -0.002(2)
C9' 0.021(3) 0.030(3) 0.024(3) 0.000(3) 0.004(2) 0.006(2)
C10' 0.038(3) 0.027(3) 0.030(3) -0.009(3) 0.007(3) 0.000(3)
C11' 0.029(3) 0.014(3) 0.032(3) -0.007(2) 0.000(2) -0.004(2)
C12' 0.022(3) 0.021(3) 0.026(3) 0.001(2) -0.002(2) 0.003(2)
C13' 0.021(2) 0.017(3) 0.028(3) 0.000(2) -0.003(2) -0.003(2)
C14' 0.041(3) 0.040(4) 0.023(3) 0.001(3) 0.002(2) -0.014(3)
N1 0.021(2) 0.034(3) 0.027(3) -0.002(2) -0.0123(18) -0.004(2)
N2 0.017(2) 0.033(3) 0.024(2) -0.001(2) -0.0041(18) 0.002(2)
C15 0.035(3) 0.027(3) 0.035(4) -0.007(3) 0.007(3) 0.003(3)
C16 0.036(3) 0.023(3) 0.027(3) -0.001(3) 0.002(2) 0.001(3)
C17 0.033(3) 0.028(3) 0.026(3) -0.005(3) 0.005(2) 0.005(3)
C18 0.026(3) 0.022(3) 0.034(3) 0.003(3) -0.005(2) 0.001(2)

loop_
_atom_type_symbol
_atom_type_description
_atom_type_scat_dispersion_real
_atom_type_scat_dispersion_imag
_atom_type_scat_source
C C 0.0033 0.0016 'International Tables Vol C Tables 4.2.6.8 and 6.1.1.4'
H H 0.0000 0.0000 'International Tables Vol C Tables 4.2.6.8 and 6.1.1.4'
N N 0.0061 0.0033 'International Tables Vol C Tables 4.2.6.8 and 6.1.1.4'
O O 0.0106 0.0060 'International Tables Vol C Tables 4.2.6.8 and 6.1.1.4'

loop_
_geom_angle_atom_site_label_1
_geom_angle_atom_site_label_2
_geom_angle_atom_site_label_3
_geom_angle
C9 O3 C14 117.2(4)
O1 C1 O2 122.7(5)
O1 C1 C2 120.8(5)
O2 C1 C2 116.5(4)
C4 C2 C1 116.1(4)
C4 C2 C3 110.6(4)
C1 C2 C3 108.4(4)
C4 C2 H2 107.1
C1 C2 H2 107.1
C3 C2 H2 107.1
C2 C3 H3A 109.5
C2 C3 H3B 109.5
H3A C3 H3B 109.5
C2 C3 H3C 109.5
H3A C3 H3C 109.5
H3B C3 H3C 109.5
C13 C4 C5 118.3(5)
C13 C4 C2 117.9(5)
C5 C4 C2 123.8(5)
C6 C5 C4 122.1(5)
C6 C5 H5 118.9
C4 C5 H5 118.9
C5 C6 C7 120.8(5)
C5 C6 H6 119.6
C7 C6 H6 119.6
C8 C7 C12 120.4(4)
C8 C7 C6 122.4(5)
C12 C7 C6 117.3(5)
C9 C8 C7 119.0(5)
C9 C8 H8 120.5
C7 C8 H8 120.5
C8 C9 O3 125.0(5)
C8 C9 C10 122.1(5)
O3 C9 C10 112.8(5)
C11 C10 C9 119.8(5)
C11 C10 H10 120.1
C9 C10 H10 120.1
C10 C11 C12 120.2(5)
C10 C11 H11 119.9
C12 C11 H11 119.9
C7 C12 C11 118.3(5)
C7 C12 C13 120.2(5)
C11 C12 C13 121.4(5)
C4 C13 C12 121.2(5)
C4 C13 H13 119.4
C12 C13 H13 119.4
O3 C14 H14A 109.5
O3 C14 H14B 109.5
H14A C14 H14B 109.5
O3 C14 H14C 109.5
H14A C14 H14C 109.5
H14B C14 H14C 109.5
C9' O3' C14' 116.1(4)
O2' C1' O1' 123.6(5)
O2' C1' C2' 116.8(5)
O1' C1' C2' 119.7(5)
C4' C2' C3' 114.4(4)
C4' C2' C1' 110.1(4)
C3' C2' C1' 109.5(4)
C4' C2' H2' 107.5
C3' C2' H2' 107.5
C1' C2' H2' 107.5
C2' C3' H3D 109.5
C2' C3' H3E 109.5
H3D C3' H3E 109.5
C2' C3' H3F 109.5
H3D C3' H3F 109.5
H3E C3' H3F 109.5
C13' C4' C5' 117.6(5)
C13' C4' C2' 120.8(5)
C5' C4' C2' 121.6(5)
C6' C5' C4' 122.2(5)
C6' C5' H5' 118.9
C4' C5' H5' 118.9
C5' C6' C7' 119.5(5)
C5' C6' H6' 120.2
C7' C6' H6' 120.2
C12' C7' C6' 119.2(5)
C12' C7' C8' 120.1(4)
C6' C7' C8' 120.7(5)
C9' C8' C7' 119.3(5)
C9' C8' H8' 120.4
C7' C8' H8' 120.4
C8' C9' O3' 125.9(5)
C8' C9' C10' 121.0(5)
O3' C9' C10' 113.1(5)
C11' C10' C9' 120.4(5)
C11' C10' H10' 119.8
C9' C10' H10' 119.8
C10' C11' C12' 120.6(5)
C10' C11' H11' 119.7
C12' C11' H11' 119.7
C11' C12' C7' 118.6(5)
C11' C12' C13' 122.8(5)
C7' C12' C13' 118.5(5)
C4' C13' C12' 122.9(5)
C4' C13' H13' 118.5
C12' C13' H13' 118.5
O3' C14' H14D 109.5
O3' C14' H14E 109.5
H14D C14' H14E 109.5
O3' C14' H14F 109.5
H14D C14' H14F 109.5
H14E C14' H14F 109.5
C18 N1 C15 111.0(4)
C18 N1 H1 124.5
C15 N1 H1 124.5
C17 N2 C16 111.2(4)
C17 N2 H1' 124.4
C16 N2 H1' 124.4
N1 C15 C16 110.5(4)
N1 C15 H15A 109.6
C16 C15 H15A 109.6
N1 C15 H15B 109.6
C16 C15 H15B 109.6
H15A C15 H15B 108.1
N2 C16 C15 109.8(4)
N2 C16 H16A 109.7
C15 C16 H16A 109.7
N2 C16 H16B 109.7
C15 C16 H16B 109.7
H16A C16 H16B 108.2
N2 C17 C18 111.2(4)
N2 C17 H17A 109.4
C18 C17 H17A 109.4
N2 C17 H17B 109.4
C18 C17 H17B 109.4
H17A C17 H17B 108.0
N1 C18 C17 110.3(4)
N1 C18 H18A 109.6
C17 C18 H18A 109.6
N1 C18 H18B 109.6
C17 C18 H18B 109.6
H18A C18 H18B 108.1

loop_
_geom_bond_atom_site_label_1
_geom_bond_atom_site_label_2
_geom_bond_distance
O1 C1 1.252(6)
O2 C1 1.281(6)
O3 C9 1.380(6)
O3 C14 1.422(6)
C1 C2 1.529(7)
C2 C4 1.522(7)
C2 C3 1.533(6)
C2 H2 1.0000
C3 H3A 0.9800
C3 H3B 0.9800
C3 H3C 0.9800
C4 C13 1.379(6)
C4 C5 1.408(7)
C5 C6 1.376(7)
C5 H5 0.9500
C6 C7 1.429(7)
C6 H6 0.9500
C7 C8 1.404(7)
C7 C12 1.420(6)
C8 C9 1.371(7)
C8 H8 0.9500
C9 C10 1.394(7)
C10 C11 1.377(7)
C10 H10 0.9500
C11 C12 1.427(7)
C11 H11 0.9500
C12 C13 1.427(7)
C13 H13 0.9500
C14 H14A 0.9800
C14 H14B 0.9800
C14 H14C 0.9800
O1' C1' 1.268(6)
O2' C1' 1.262(6)
O3' C9' 1.382(6)
O3' C14' 1.422(6)
C1' C2' 1.540(6)
C2' C4' 1.512(7)
C2' C3' 1.534(7)
C2' H2' 1.0000
C3' H3D 0.9800
C3' H3E 0.9800
C3' H3F 0.9800
C4' C13' 1.371(7)
C4' C5' 1.405(7)
C5' C6' 1.389(6)
C5' H5' 0.9500
C6' C7' 1.416(6)
C6' H6' 0.9500
C7' C12' 1.413(7)
C7' C8' 1.429(7)
C8' C9' 1.356(7)
C8' H8' 0.9500
C9' C10' 1.414(7)
C10' C11' 1.368(7)
C10' H10' 0.9500
C11' C12' 1.412(7)
C11' H11' 0.9500
C12' C13' 1.416(6)
C13' H13' 0.9500
C14' H14D 0.9800
C14' H14E 0.9800
C14' H14F 0.9800
N1 C18 1.477(6)
N1 C15 1.497(6)
N1 H1 0.8800
N2 C17 1.481(6)
N2 C16 1.482(6)
N2 H1' 0.8800
C15 C16 1.513(7)
C15 H15A 0.9900
C15 H15B 0.9900
C16 H16A 0.9900
C16 H16B 0.9900
C17 C18 1.515(7)
C17 H17A 0.9900
C17 H17B 0.9900
C18 H18A 0.9900
C18 H18B 0.9900

loop_
_geom_torsion_atom_site_label_1
_geom_torsion_atom_site_label_2
_geom_torsion_atom_site_label_3
_geom_torsion_atom_site_label_4
_geom_torsion
O1 C1 C2 C4 19.0(7)
O2 C1 C2 C4 -161.7(4)
O1 C1 C2 C3 -106.1(6)
O2 C1 C2 C3 73.2(5)
C1 C2 C4 C13 135.0(5)
C3 C2 C4 C13 -101.0(5)
C1 C2 C4 C5 -48.4(6)
C3 C2 C4 C5 75.6(6)
C13 C4 C5 C6 0.3(7)
C2 C4 C5 C6 -176.3(4)
C4 C5 C6 C7 -1.3(7)
C5 C6 C7 C8 -178.1(4)
C5 C6 C7 C12 1.4(7)
C12 C7 C8 C9 -3.0(7)
C6 C7 C8 C9 176.4(4)
C7 C8 C9 O3 -175.9(4)
C7 C8 C9 C10 1.8(7)
C14 O3 C9 C8 1.6(7)
C14 O3 C9 C10 -176.3(4)
C8 C9 C10 C11 1.2(7)
O3 C9 C10 C11 179.1(4)
C9 C10 C11 C12 -2.9(7)
C8 C7 C12 C11 1.3(6)
C6 C7 C12 C11 -178.2(4)
C8 C7 C12 C13 179.0(4)
C6 C7 C12 C13 -0.5(6)
C10 C11 C12 C7 1.7(7)
C10 C11 C12 C13 -176.0(4)
C5 C4 C13 C12 0.7(7)
C2 C4 C13 C12 177.4(4)
C7 C12 C13 C4 -0.6(7)
C11 C12 C13 C4 177.1(4)
O2' C1' C2' C4' -110.3(5)
O1' C1' C2' C4' 68.4(6)
O2' C1' C2' C3' 123.1(5)
O1' C1' C2' C3' -58.2(5)
C3' C2' C4' C13' -145.2(5)
C1' C2' C4' C13' 90.9(5)
C3' C2' C4' C5' 37.6(6)
C1' C2' C4' C5' -86.2(5)
C13' C4' C5' C6' -0.1(7)
C2' C4' C5' C6' 177.1(4)
C4' C5' C6' C7' 0.5(7)
C5' C6' C7' C12' -0.2(7)
C5' C6' C7' C8' 178.3(4)
C12' C7' C8' C9' 1.7(7)
C6' C7' C8' C9' -176.7(5)
C7' C8' C9' O3' 178.2(5)
C7' C8' C9' C10' -1.7(7)
C14' O3' C9' C8' -2.3(7)
C14' O3' C9' C10' 177.5(4)
C8' C9' C10' C11' 0.1(8)
O3' C9' C10' C11' -179.8(5)
C9' C10' C11' C12' 1.5(8)
C10' C11' C12' C7' -1.4(7)
C10' C11' C12' C13' 177.4(5)
C6' C7' C12' C11' 178.3(5)
C8' C7' C12' C11' -0.2(7)
C6' C7' C12' C13' -0.5(7)
C8' C7' C12' C13' -179.0(4)
C5' C4' C13' C12' -0.6(7)
C2' C4' C13' C12' -177.9(4)
C11' C12' C13' C4' -177.8(5)
C7' C12' C13' C4' 1.0(7)
C18 N1 C15 C16 57.7(6)
C17 N2 C16 C15 57.4(5)
N1 C15 C16 N2 -57.6(6)
C16 N2 C17 C18 -56.8(6)
C15 N1 C18 C17 -56.2(5)
N2 C17 C18 N1 55.7(5)
